data_4322605
loop_
_publ_author_name
'Craig J. Matthews'
'William Clegg'
'Sarah L. Heath'
'Nicola C. Martin'
'M. N. Stuart Hill'
'Joyce C. Lockhart'

_publ_section_title
;
 Coordination of Zn(II), Cd(II), Hg(II), and Ag(I) by Bis(benzimidazole)
 Ligands
;
_journal_name_full 'Inorganic Chemistry'
_journal_page_first 199
_journal_page_last 207
_journal_paper_doi 10.1021/ic970381q
_journal_volume 37
_journal_year 1998
_chemical_formula_sum 'C19 H20 Ag N5 O3 S2'
_chemical_formula_weight 538.39
_chemical_name_systematic
;
 ?
;
_space_group_IT_number 15
_symmetry_cell_setting monoclinic
_symmetry_space_group_name_Hall '-C 2yc'
_symmetry_space_group_name_H-M 'C 1 2/c 1'
_atom_sites_solution_hydrogens geom
_atom_sites_solution_primary direct
_atom_sites_solution_secondary difmap
_audit_creation_method SHELXL
_cell_angle_alpha 90.00
_cell_angle_beta 115.3990(10)
_cell_angle_gamma 90.00
_cell_formula_units_Z 4
_cell_length_a 13.7339(3)
_cell_length_b 17.27100(10)
_cell_length_c 9.8866(2)
_cell_measurement_reflns_used 4108
_cell_measurement_temperature 160(2)
_cell_measurement_theta_max 27.89
_cell_measurement_theta_min 2.28
_cell_volume 2118.41(7)
_computing_cell_refinement 'local programs'
_computing_data_collection 'Siemens SMART'
_computing_data_reduction 'Siemens SAINT'
_computing_molecular_graphics 'Siemens SHELXTL'
_computing_publication_material 'SHELXTL and local programs'
_computing_structure_refinement 'Siemens SHELXTL'
_computing_structure_solution 'Siemens SHELXTL'
_diffrn_ambient_temperature 160(2)
_diffrn_measurement_device 'Siemens SMART CCD diffractometer'
_diffrn_measurement_method '\w rotation with narrow frames'
_diffrn_radiation_monochromator graphite
_diffrn_radiation_source 'fine-focus sealed tube'
_diffrn_radiation_type MoK\a
_diffrn_radiation_wavelength 0.71073
_diffrn_reflns_av_R_equivalents 0.0599
_diffrn_reflns_av_sigmaI/netI 0.0400
_diffrn_reflns_limit_h_max 18
_diffrn_reflns_limit_h_min -11
_diffrn_reflns_limit_k_max 20
_diffrn_reflns_limit_k_min -22
_diffrn_reflns_limit_l_max 11
_diffrn_reflns_limit_l_min -13
_diffrn_reflns_number 5436
_diffrn_reflns_theta_max 24.99
_diffrn_reflns_theta_min 2.02
_exptl_absorpt_coefficient_mu 1.180
_exptl_absorpt_correction_T_max 0.932
_exptl_absorpt_correction_T_min 0.593
_exptl_absorpt_correction_type empirical
_exptl_crystal_colour Colourless
_exptl_crystal_density_diffrn 1.688
_exptl_crystal_description Block
_exptl_crystal_F_000 1088
_exptl_crystal_size_max 0.28
_exptl_crystal_size_mid 0.24
_exptl_crystal_size_min 0.20
_refine_diff_density_max 1.545
_refine_diff_density_min -1.337
_refine_diff_density_rms 0.145
_refine_ls_extinction_method none
_refine_ls_goodness_of_fit_all 1.127
_refine_ls_goodness_of_fit_obs 1.142
_refine_ls_matrix_type full
_refine_ls_number_parameters 138
_refine_ls_number_reflns 1845
_refine_ls_number_restraints 0
_refine_ls_restrained_S_all 1.203
_refine_ls_restrained_S_obs 1.142
_refine_ls_R_factor_all 0.0527
_refine_ls_R_factor_obs 0.0449
_refine_ls_shift/esd_max 0.000
_refine_ls_shift/esd_mean 0.000
_refine_ls_structure_factor_coef Fsqd
_refine_ls_weighting_details 'w=1/[\s^2^(Fo^2^)+(0.0740P)^2^+3.7071P] where P=(Fo^2^+2Fc^2^)/3'
_refine_ls_weighting_scheme calc
_refine_ls_wR_factor_all 0.1268
_refine_ls_wR_factor_obs 0.1128
_reflns_number_observed 1647
_reflns_number_total 1865
_reflns_observed_criterion >2sigma(I)
_cod_data_source_file ic970381q_5.cif
_cod_data_source_block jcl61
_cod_depositor_comments
;
The following automatic conversions were performed:

'_refine_ls_weighting_scheme' value 'calc
w=1/[\s^2^(Fo^2^)+(0.0740P)^2^+3.7071P] where P=(Fo^2^+2Fc^2^)/3' was
changed to 'calc'. New tag '_refine_ls_weighting_details' was
created. The value of the new tag was set to
'w=1/[\s^2^(Fo^2^)+(0.0740P)^2^+3.7071P] where P=(Fo^2^+2Fc^2^)/3'.

Automatic conversion script
Id: cif_fix_values 3143 2015-03-26 13:38:13Z robertas 
;
_cod_original_cell_volume 2118.41(6)
_cod_database_code 4322605

loop_
_symmetry_equiv_pos_as_xyz
'x, y, z'
'-x, y, -z+1/2'
'x+1/2, y+1/2, z'
'-x+1/2, y+1/2, -z+1/2'
'-x, -y, -z'
'x, -y, z-1/2'
'-x+1/2, -y+1/2, -z'
'x+1/2, -y+1/2, z-1/2'

loop_
_atom_site_aniso_label
_atom_site_aniso_U_11
_atom_site_aniso_U_22
_atom_site_aniso_U_33
_atom_site_aniso_U_23
_atom_site_aniso_U_13
_atom_site_aniso_U_12
Ag1 0.0296(3) 0.0225(3) 0.0276(3) 0.000 0.0051(2) 0.000
C1 0.039(2) 0.013(2) 0.026(2) 0.000(2) 0.014(2) 0.009(2)
C2 0.037(3) 0.017(2) 0.031(2) -0.005(2) 0.010(2) 0.004(2)
C3 0.044(3) 0.028(2) 0.028(2) -0.005(2) 0.006(2) 0.009(2)
C4 0.064(3) 0.032(3) 0.032(2) 0.007(2) 0.021(2) 0.020(2)
C5 0.059(3) 0.019(2) 0.042(3) 0.005(2) 0.026(2) 0.010(2)
C6 0.039(2) 0.013(2) 0.040(2) -0.003(2) 0.019(2) 0.003(2)
N1 0.031(2) 0.014(2) 0.026(2) -0.0016(13) 0.008(2) 0.0024(13)
C7 0.030(2) 0.017(2) 0.030(2) -0.002(2) 0.008(2) 0.003(2)
N2 0.030(2) 0.022(2) 0.034(2) -0.001(2) 0.006(2) -0.0007(15)
C8 0.034(2) 0.021(2) 0.040(2) 0.004(2) 0.014(2) 0.002(2)
S1 0.0389(7) 0.0217(5) 0.0294(6) 0.0042(4) 0.0164(5) 0.0052(4)
C9 0.046(3) 0.019(2) 0.053(3) -0.011(2) 0.029(2) -0.007(2)
C10 0.051(5) 0.017(3) 0.102(7) 0.000 0.049(5) 0.000
N3 0.058(4) 0.021(3) 0.049(4) 0.000 0.023(3) 0.000
O1 0.051(4) 0.024(3) 0.137(7) 0.000 -0.032(4) 0.000
O2 0.139(5) 0.066(3) 0.069(3) -0.022(3) 0.037(3) -0.043(3)

loop_
_atom_site_label
_atom_site_type_symbol
_atom_site_fract_x
_atom_site_fract_y
_atom_site_fract_z
_atom_site_U_iso_or_equiv
_atom_site_thermal_displace_type
_atom_site_occupancy
_atom_site_calc_flag
_atom_site_refinement_flags
_atom_site_disorder_group
Ag1 Ag 0.0000 0.36653(2) 0.2500 0.0290(2) Uani 1 d S .
C1 C 0.1942(3) 0.3201(2) 0.5626(4) 0.0256(9) Uani 1 d . .
C2 C 0.2962(4) 0.3480(2) 0.6596(5) 0.0300(10) Uani 1 d . .
C3 C 0.3514(4) 0.3224(3) 0.8071(5) 0.0367(11) Uani 1 d . .
H3 H 0.4202(4) 0.3421(3) 0.8726(5) 0.044 Uiso 1 calc R .
C4 C 0.2984(4) 0.2656(3) 0.8520(5) 0.0427(12) Uani 1 d . .
H4 H 0.3327(4) 0.2458(3) 0.9511(5) 0.051 Uiso 1 calc R .
C5 C 0.1972(4) 0.2373(3) 0.7567(5) 0.0383(11) Uani 1 d . .
H5 H 0.1642(4) 0.1993(3) 0.7927(5) 0.046 Uiso 1 calc R .
C6 C 0.1431(4) 0.2635(2) 0.6096(5) 0.0303(9) Uani 1 d . .
H6 H 0.0744(4) 0.2436(2) 0.5443(5) 0.036 Uiso 1 calc R .
N1 N 0.1599(3) 0.3582(2) 0.4243(4) 0.0250(8) Uani 1 d . .
C7 C 0.2402(3) 0.4062(2) 0.4403(5) 0.0274(9) Uani 1 d . .
N2 N 0.3223(3) 0.4022(2) 0.5777(4) 0.0318(8) Uani 1 d . .
H2 H 0.3822(3) 0.4294(2) 0.6099(4) 0.038 Uiso 1 calc R .
C8 C 0.2456(4) 0.4565(2) 0.3205(5) 0.0321(10) Uani 1 d . .
H8A H 0.2730(4) 0.4250(2) 0.2604(5) 0.039 Uiso 1 calc R .
H8B H 0.2985(4) 0.4983(2) 0.3686(5) 0.039 Uiso 1 calc R .
S1 S 0.11923(9) 0.49978(6) 0.19542(12) 0.0293(3) Uani 1 d . .
C9 C 0.1034(4) 0.5676(3) 0.3261(6) 0.0366(11) Uani 1 d . .
H9A H 0.1017(4) 0.5386(3) 0.4114(6) 0.044 Uiso 1 calc R .
H9B H 0.1659(4) 0.6031(3) 0.3658(6) 0.044 Uiso 1 calc R .
C10 C 0.0000 0.6145(4) 0.2500 0.050(2) Uani 1 d S .
H10A H -0.0071 0.6484(4) 0.3260 0.061 Uiso 0.50 calc PR .
H10B H 0.0071 0.6484(4) 0.1740 0.061 Uiso 0.50 calc PR .
N3 N 0.5000 0.5573(3) 0.7500 0.0426(14) Uani 1 d S .
O1 O 0.5000 0.4865(3) 0.7500 0.096(3) Uani 1 d S .
O2 O 0.5699(5) 0.5901(3) 0.8587(6) 0.094(2) Uani 1 d . .

loop_
_atom_type_symbol
_atom_type_description
_atom_type_scat_dispersion_real
_atom_type_scat_dispersion_imag
_atom_type_scat_source
C C 0.0033 0.0016 'International Tables Vol C Tables 4.2.6.8 and 6.1.1.4'
H H 0.0000 0.0000 'International Tables Vol C Tables 4.2.6.8 and 6.1.1.4'
N N 0.0061 0.0033 'International Tables Vol C Tables 4.2.6.8 and 6.1.1.4'
O O 0.0106 0.0060 'International Tables Vol C Tables 4.2.6.8 and 6.1.1.4'
S S 0.1246 0.1234 'International Tables Vol C Tables 4.2.6.8 and 6.1.1.4'
Ag Ag -0.8971 1.1015 'International Tables Vol C Tables 4.2.6.8 and 6.1.1.4'

loop_
_geom_angle_atom_site_label_1
_geom_angle_atom_site_label_2
_geom_angle_atom_site_label_3
_geom_angle
_geom_angle_site_symmetry_1
_geom_angle_site_symmetry_3
_geom_angle_publ_flag
N1 Ag1 N1 172.3(2) . 2 ?
C6 C1 C2 120.8(4) . . ?
C6 C1 N1 130.3(4) . . ?
C2 C1 N1 109.0(4) . . ?
N2 C2 C3 131.8(4) . . ?
N2 C2 C1 105.4(4) . . ?
C3 C2 C1 122.8(4) . . ?
C2 C3 C4 115.4(4) . . ?
C5 C4 C3 122.3(4) . . ?
C4 C5 C6 121.6(4) . . ?
C1 C6 C5 117.1(4) . . ?
C7 N1 C1 105.1(4) . . ?
C7 N1 Ag1 124.4(3) . . ?
C1 N1 Ag1 128.1(3) . . ?
N1 C7 N2 112.3(4) . . ?
N1 C7 C8 125.9(4) . . ?
N2 C7 C8 121.7(4) . . ?
C7 N2 C2 108.2(4) . . ?
C7 C8 S1 115.0(3) . . ?
C8 S1 C9 98.8(2) . . ?
C10 C9 S1 111.2(3) . . ?
C9 C10 C9 115.7(5) 2 . ?
O1 N3 O2 117.5(4) . 2_656 ?
O1 N3 O2 117.5(4) . . ?
O2 N3 O2 125.1(7) 2_656 . ?

loop_
_geom_bond_atom_site_label_1
_geom_bond_atom_site_label_2
_geom_bond_distance
_geom_bond_site_symmetry_2
_geom_bond_publ_flag
Ag1 N1 2.137(4) . ?
Ag1 N1 2.137(4) 2 ?
C1 C6 1.394(6) . ?
C1 C2 1.401(6) . ?
C1 N1 1.404(5) . ?
C2 N2 1.382(6) . ?
C2 C3 1.396(6) . ?
C3 C4 1.402(7) . ?
C4 C5 1.391(8) . ?
C5 C6 1.394(6) . ?
N1 C7 1.335(6) . ?
C7 N2 1.344(6) . ?
C7 C8 1.496(6) . ?
C8 S1 1.806(4) . ?
S1 C9 1.824(4) . ?
C9 C10 1.523(6) . ?
C10 C9 1.523(6) 2 ?
N3 O1 1.222(8) . ?
N3 O2 1.230(5) 2_656 ?
N3 O2 1.230(5) . ?
